data_7005034
loop_
_publ_author_name
'Doyle, David J.'
'Gibson, Vernon C.'
'White, Andrew J. P.'

_publ_section_title
;
 Synthesis and structures of bimetallic and polymeric zinc coordination
 compounds supported by salicylaldiminato and anilido-aldimine ligands.
;
_journal_issue 3
_journal_name_full 'Dalton transactions (Cambridge, England : 2003)'
_journal_page_first 358
_journal_page_last 363
_journal_paper_doi 10.1039/b615080b
_journal_year 2007
_chemical_formula_sum 'C38 H60 N2 O2 Zn2'
_chemical_formula_weight 707.62
_chemical_name_systematic
;
?
;
_space_group_IT_number 41
_symmetry_cell_setting orthorhombic
_symmetry_space_group_name_Hall 'A 2 -2ab'
_symmetry_space_group_name_H-M 'A b a 2'
_atom_sites_solution_hydrogens geom
_atom_sites_solution_primary direct
_atom_sites_solution_secondary difmap
_audit_creation_method SHELXL-97
_cell_angle_alpha 90.00
_cell_angle_beta 90.00
_cell_angle_gamma 90.00
_cell_formula_units_Z 8
_cell_length_a 18.1320(8)
_cell_length_b 18.8215(7)
_cell_length_c 23.1100(9)
_cell_measurement_temperature 173(2)
_cell_measurement_theta_max 32.5695
_cell_measurement_theta_min 3.8450
_cell_volume 7886.8(5)
_computing_cell_refinement 'CrysAlis RED, Oxford Diffraction Ltd'
_computing_data_collection 'CrysAlis CCD, Oxford Diffraction Ltd'
_computing_data_reduction 'CrysAlis RED, Oxford Diffraction Ltd'
_computing_molecular_graphics 'Bruker SHELXTL'
_computing_publication_material 'Bruker SHELXTL'
_computing_structure_refinement 'SHELXL-97 (Sheldrick, 1997)'
_computing_structure_solution 'SHELXS-97 (Sheldrick, 1990)'
_diffrn_ambient_temperature 173(2)
_diffrn_detector_area_resol_mean 15.9863
_diffrn_measured_fraction_theta_full 0.944
_diffrn_measured_fraction_theta_max 0.944
_diffrn_measurement_device_type 'OD Xcalibur 3'
_diffrn_measurement_method \w
_diffrn_radiation_monochromator graphite
_diffrn_radiation_source 'fine-focus sealed tube'
_diffrn_radiation_type MoK\a
_diffrn_radiation_wavelength 0.71073
_diffrn_reflns_av_R_equivalents 0.0559
_diffrn_reflns_av_sigmaI/netI 0.0404
_diffrn_reflns_limit_h_max 24
_diffrn_reflns_limit_h_min -26
_diffrn_reflns_limit_k_max 24
_diffrn_reflns_limit_k_min -28
_diffrn_reflns_limit_l_max 33
_diffrn_reflns_limit_l_min -33
_diffrn_reflns_number 35788
_diffrn_reflns_theta_full 32.61
_diffrn_reflns_theta_max 32.61
_diffrn_reflns_theta_min 4.05
_exptl_absorpt_coefficient_mu 1.248
_exptl_absorpt_correction_T_max 0.95857
_exptl_absorpt_correction_T_min 0.67462
_exptl_absorpt_correction_type 'numeric analytical'
_exptl_crystal_colour 'Pale yellow'
_exptl_crystal_density_diffrn 1.192
_exptl_crystal_density_method 'not measured'
_exptl_crystal_description plates
_exptl_crystal_F_000 3024
_exptl_crystal_size_max 0.49
_exptl_crystal_size_mid 0.32
_exptl_crystal_size_min 0.03
_refine_diff_density_max 0.854
_refine_diff_density_min -0.742
_refine_diff_density_rms 0.097
_refine_ls_abs_structure_details 'Flack H D (1983), Acta Cryst. A39, 876-881'
_refine_ls_abs_structure_Flack 0.260(12)
_refine_ls_extinction_coef 0.00067(18)
_refine_ls_extinction_expression Fc^*^=kFc[1+0.001xFc^2^\l^3^/sin(2\q)]^-1/4^
_refine_ls_extinction_method SHELXL
_refine_ls_goodness_of_fit_ref 1.169
_refine_ls_hydrogen_treatment constr
_refine_ls_matrix_type full
_refine_ls_number_parameters 404
_refine_ls_number_reflns 12497
_refine_ls_number_restraints 4
_refine_ls_restrained_S_all 1.172
_refine_ls_R_factor_all 0.0659
_refine_ls_R_factor_gt 0.0632
_refine_ls_shift/su_max 0.001
_refine_ls_shift/su_mean 0.000
_refine_ls_structure_factor_coef Fsqd
_refine_ls_weighting_details 'calc w=1/[\s^2^(Fo^2^)+(0.0692P)^2^+11.1334P] where P=(Fo^2^+2Fc^2^)/3'
_refine_ls_weighting_scheme calc
_refine_ls_wR_factor_gt 0.1493
_refine_ls_wR_factor_ref 0.1517
_reflns_number_gt 11979
_reflns_number_total 12497
_reflns_threshold_expression >2sigma(I)
_cod_data_source_file b615080b.txt
_cod_data_source_block Compound_2b
_cod_depositor_comments
;
The following automatic conversions were performed:
'_symmetry_cell_setting' value 'Orthorhombic' changed to 'orthorhombic'
according to '/home/saulius/struct/CIF-dictionaries/cif_core.dic'
dictionary named 'cif_core.dic' version 2.4.1 from 2010-06-29.

Automatic conversion script
Id: cif_fix_enum 1527 2010-12-29 10:47:43Z saulius 
;
_cod_original_sg_symbol_H-M Aba2
_cod_database_code 7005034
_refine_ls_r_factor_obs+ 0.0646
_refine_ls_wr_factor_obs+ 0.1524
_refine_ls_abs_structure_flack+ 0.260(12)
_refine_ls_r_factor_obs- 0.0726
_refine_ls_wr_factor_obs- 0.1715
_refine_ls_abs_structure_flack- 0.740(12)

loop_
_symmetry_equiv_pos_as_xyz
'x, y, z'
'-x, -y, z'
'x+1/2, -y+1/2, z'
'-x+1/2, y+1/2, z'
'x, y+1/2, z+1/2'
'-x, -y+1/2, z+1/2'
'x+1/2, -y+1, z+1/2'
'-x+1/2, y+1, z+1/2'

loop_
_atom_site_label
_atom_site_type_symbol
_atom_site_fract_x
_atom_site_fract_y
_atom_site_fract_z
_atom_site_U_iso_or_equiv
_atom_site_adp_type
_atom_site_occupancy
_atom_site_symmetry_multiplicity
_atom_site_calc_flag
_atom_site_refinement_flags
_atom_site_disorder_assembly
_atom_site_disorder_group
Zn1 Zn 0.626192(18) 0.339164(18) 0.529199(19) 0.02837(9) Uani 1 1 d . . .
Zn2 Zn 0.61837(2) 0.193449(19) 0.474042(18) 0.03070(10) Uani 1 1 d D A .
O1 O 0.62613(11) 0.23757(12) 0.55810(11) 0.0260(4) Uani 1 1 d . . .
C1 C 0.67022(16) 0.21874(14) 0.60181(13) 0.0237(5) Uani 1 1 d . . .
C2 C 0.64641(17) 0.16930(17) 0.64456(15) 0.0279(6) Uani 1 1 d . . .
C3 C 0.69617(18) 0.14809(17) 0.68712(15) 0.0291(6) Uani 1 1 d . . .
H3A H 0.6796 0.1151 0.7154 0.035 Uiso 1 1 calc R . .
C4 C 0.76907(18) 0.17222(16) 0.69096(15) 0.0290(6) Uani 1 1 d . . .
C5 C 0.79118(17) 0.22123(16) 0.64973(15) 0.0286(6) Uani 1 1 d . . .
H5A H 0.8405 0.2383 0.6505 0.034 Uiso 1 1 calc R . .
C6 C 0.74282(16) 0.24643(15) 0.60670(14) 0.0247(5) Uani 1 1 d . . .
C7 C 0.77314(18) 0.30357(16) 0.57133(15) 0.0285(6) Uani 1 1 d . . .
H7A H 0.8253 0.3084 0.5717 0.034 Uiso 1 1 calc R . .
N7 N 0.73797(14) 0.34792(13) 0.53985(13) 0.0278(5) Uani 1 1 d . . .
C8 C 0.77935(19) 0.40458(16) 0.51029(16) 0.0313(6) Uani 1 1 d . . .
H8A H 0.7751 0.3983 0.4679 0.038 Uiso 1 1 calc R . .
H8B H 0.8322 0.4012 0.5208 0.038 Uiso 1 1 calc R . .
C9 C 0.74995(19) 0.47734(15) 0.52718(17) 0.0315(6) Uani 1 1 d . . .
H9A H 0.7628 0.4870 0.5681 0.038 Uiso 1 1 calc R . .
H9B H 0.6955 0.4772 0.5240 0.038 Uiso 1 1 calc R . .
C10 C 0.71886(19) 0.03658(16) 0.48908(15) 0.0312(6) Uani 1 1 d . . .
H10A H 0.6650 0.0407 0.4953 0.037 Uiso 1 1 calc R . .
H10B H 0.7275 0.0252 0.4478 0.037 Uiso 1 1 calc R . .
C11 C 0.7565(2) 0.10683(16) 0.50443(18) 0.0358(7) Uani 1 1 d . . .
H11A H 0.7498 0.1165 0.5462 0.043 Uiso 1 1 calc R . .
H11B H 0.8101 0.1027 0.4969 0.043 Uiso 1 1 calc R . .
N12 N 0.72656(17) 0.16666(13) 0.47082(14) 0.0307(5) Uani 1 1 d . . .
C12 C 0.7714(2) 0.20356(17) 0.43999(16) 0.0314(6) Uani 1 1 d . . .
H12A H 0.8216 0.1890 0.4412 0.038 Uiso 1 1 calc R . .
C13 C 0.75569(18) 0.26457(16) 0.40359(14) 0.0280(6) Uani 1 1 d . . .
C14 C 0.81213(18) 0.28136(17) 0.36418(16) 0.0312(6) Uani 1 1 d . . .
H14A H 0.8557 0.2533 0.3642 0.037 Uiso 1 1 calc R . .
C15 C 0.80678(18) 0.33668(17) 0.32558(15) 0.0291(6) Uani 1 1 d . . .
C16 C 0.74111(18) 0.37598(17) 0.32692(14) 0.0287(6) Uani 1 1 d . . .
H16A H 0.7364 0.4147 0.3008 0.034 Uiso 1 1 calc R . .
C17 C 0.68217(16) 0.36183(15) 0.36414(14) 0.0252(5) Uani 1 1 d . . .
C18 C 0.69010(17) 0.30653(15) 0.40576(13) 0.0245(5) Uani 1 1 d . . .
O18 O 0.63759(13) 0.29389(11) 0.44554(11) 0.0263(4) Uani 1 1 d . . .
C19 C 0.56760(17) 0.13812(18) 0.64393(16) 0.0304(6) Uani 1 1 d . . .
C20 C 0.50870(19) 0.1971(2) 0.6391(2) 0.0399(8) Uani 1 1 d . . .
H20A H 0.4595 0.1757 0.6389 0.060 Uiso 1 1 calc R . .
H20B H 0.5162 0.2238 0.6031 0.060 Uiso 1 1 calc R . .
H20C H 0.5131 0.2294 0.6722 0.060 Uiso 1 1 calc R . .
C21 C 0.5594(2) 0.0863(2) 0.59316(19) 0.0398(8) Uani 1 1 d . . .
H21A H 0.5093 0.0667 0.5929 0.060 Uiso 1 1 calc R . .
H21B H 0.5951 0.0475 0.5974 0.060 Uiso 1 1 calc R . .
H21C H 0.5685 0.1114 0.5567 0.060 Uiso 1 1 calc R . .
C22 C 0.5505(2) 0.0960(3) 0.6992(2) 0.0472(10) Uani 1 1 d . . .
H22A H 0.5001 0.0772 0.6971 0.071 Uiso 1 1 calc R . .
H22B H 0.5550 0.1273 0.7329 0.071 Uiso 1 1 calc R . .
H22C H 0.5854 0.0565 0.7028 0.071 Uiso 1 1 calc R . .
C23 C 0.82243(19) 0.14636(18) 0.73784(17) 0.0338(7) Uani 1 1 d . . .
C24 C 0.8828(2) 0.1006(3) 0.7095(2) 0.0480(10) Uani 1 1 d . . .
H24A H 0.8601 0.0595 0.6906 0.072 Uiso 1 1 calc R . .
H24B H 0.9174 0.0843 0.7393 0.072 Uiso 1 1 calc R . .
H24C H 0.9093 0.1290 0.6807 0.072 Uiso 1 1 calc R . .
C25 C 0.7844(2) 0.1025(2) 0.7849(2) 0.0460(9) Uani 1 1 d . . .
H25A H 0.7607 0.0610 0.7673 0.069 Uiso 1 1 calc R . .
H25B H 0.7471 0.1317 0.8043 0.069 Uiso 1 1 calc R . .
H25C H 0.8211 0.0867 0.8133 0.069 Uiso 1 1 calc R . .
C26 C 0.8584(3) 0.2110(2) 0.76762(19) 0.0441(9) Uani 1 1 d . . .
H26A H 0.8201 0.2401 0.7858 0.066 Uiso 1 1 calc R . .
H26B H 0.8849 0.2394 0.7387 0.066 Uiso 1 1 calc R . .
H26C H 0.8932 0.1945 0.7972 0.066 Uiso 1 1 calc R . .
C27 C 0.86832(19) 0.3569(2) 0.28326(18) 0.0354(7) Uani 1 1 d . . .
C28 C 0.9291(3) 0.3001(2) 0.2813(3) 0.0518(11) Uani 1 1 d . . .
H28A H 0.9079 0.2549 0.2683 0.078 Uiso 1 1 calc R . .
H28B H 0.9502 0.2941 0.3200 0.078 Uiso 1 1 calc R . .
H28C H 0.9678 0.3150 0.2543 0.078 Uiso 1 1 calc R . .
C29 C 0.8371(3) 0.3665(4) 0.2228(2) 0.0619(14) Uani 1 1 d . . .
H29A H 0.7982 0.4026 0.2236 0.093 Uiso 1 1 calc R . .
H29B H 0.8165 0.3213 0.2092 0.093 Uiso 1 1 calc R . .
H29C H 0.8765 0.3817 0.1965 0.093 Uiso 1 1 calc R . .
C30 C 0.9031(3) 0.4266(2) 0.3036(3) 0.0505(10) Uani 1 1 d . . .
H30A H 0.8652 0.4637 0.3051 0.076 Uiso 1 1 calc R . .
H30B H 0.9419 0.4408 0.2765 0.076 Uiso 1 1 calc R . .
H30C H 0.9243 0.4200 0.3422 0.076 Uiso 1 1 calc R . .
C31 C 0.61132(17) 0.40695(17) 0.35987(16) 0.0292(6) Uani 1 1 d . . .
C32 C 0.6100(2) 0.4520(2) 0.3041(2) 0.0451(10) Uani 1 1 d . . .
H32A H 0.6530 0.4836 0.3035 0.068 Uiso 1 1 calc R . .
H32B H 0.5648 0.4805 0.3031 0.068 Uiso 1 1 calc R . .
H32C H 0.6114 0.4206 0.2703 0.068 Uiso 1 1 calc R . .
C33 C 0.6061(2) 0.4580(2) 0.4116(2) 0.0430(9) Uani 1 1 d . . .
H33A H 0.6500 0.4883 0.4127 0.064 Uiso 1 1 calc R . .
H33B H 0.6029 0.4305 0.4475 0.064 Uiso 1 1 calc R . .
H33C H 0.5620 0.4877 0.4076 0.064 Uiso 1 1 calc R . .
C34 C 0.54220(19) 0.3584(2) 0.3576(2) 0.0396(8) Uani 1 1 d . . .
H34A H 0.4977 0.3878 0.3550 0.059 Uiso 1 1 calc R . .
H34B H 0.5400 0.3294 0.3928 0.059 Uiso 1 1 calc R . .
H34C H 0.5452 0.3273 0.3237 0.059 Uiso 1 1 calc R . .
C35 C 0.5436(2) 0.3995(2) 0.5559(2) 0.0451(9) Uani 1 1 d . . .
H35A H 0.5423 0.3976 0.5987 0.054 Uiso 1 1 calc R . .
H35B H 0.5546 0.4492 0.5448 0.054 Uiso 1 1 calc R . .
C36 C 0.4682(2) 0.3812(3) 0.5337(3) 0.0623(13) Uani 1 1 d . . .
H36A H 0.4320 0.4144 0.5499 0.094 Uiso 1 1 calc R . .
H36B H 0.4555 0.3327 0.5453 0.094 Uiso 1 1 calc R . .
H36D H 0.4677 0.3847 0.4914 0.094 Uiso 1 1 calc R . .
C37 C 0.5297(3) 0.1471(3) 0.4439(2) 0.0581(14) Uani 1 1 d D . .
H37A H 0.5319 0.1479 0.4011 0.070 Uiso 0.751(18) 1 calc PR A 1
H37B H 0.5302 0.0968 0.4563 0.070 Uiso 0.751(18) 1 calc PR A 1
H37C H 0.5282 0.1574 0.4033 0.070 Uiso 0.249(18) 1 d PR A 2
H37D H 0.4887 0.1716 0.4609 0.070 Uiso 0.249(18) 1 d PR A 2
C38 C 0.4593(3) 0.1792(5) 0.4624(4) 0.070(3) Uani 0.751(18) 1 d PD A 1
H38A H 0.4182 0.1527 0.4454 0.105 Uiso 0.751(18) 1 calc PR A 1
H38B H 0.4573 0.2287 0.4494 0.105 Uiso 0.751(18) 1 calc PR A 1
H38C H 0.4557 0.1776 0.5047 0.105 Uiso 0.751(18) 1 calc PR A 1
C38' C 0.5117(12) 0.0715(6) 0.4502(12) 0.068(7) Uiso 0.249(18) 1 d PD A 2
H38D H 0.4642 0.0618 0.4317 0.101 Uiso 0.249(18) 1 calc PR A 2
H38E H 0.5089 0.0594 0.4914 0.101 Uiso 0.249(18) 1 calc PR A 2
H38F H 0.5502 0.0428 0.4317 0.101 Uiso 0.249(18) 1 calc PR A 2

loop_
_atom_site_aniso_label
_atom_site_aniso_U_11
_atom_site_aniso_U_22
_atom_site_aniso_U_33
_atom_site_aniso_U_23
_atom_site_aniso_U_13
_atom_site_aniso_U_12
Zn1 0.02778(15) 0.01977(15) 0.03755(19) 0.00565(14) 0.00156(15) 0.00193(11)
Zn2 0.03504(18) 0.02063(15) 0.0364(2) 0.00608(14) -0.00844(17) -0.00320(12)
O1 0.0272(10) 0.0202(9) 0.0305(11) 0.0103(8) -0.0037(7) -0.0027(7)
C1 0.0245(12) 0.0180(11) 0.0285(14) 0.0019(9) 0.0012(10) -0.0041(9)
C2 0.0245(12) 0.0260(13) 0.0333(15) 0.0041(11) 0.0011(11) -0.0025(10)
C3 0.0291(14) 0.0278(14) 0.0303(15) 0.0066(11) -0.0011(11) 0.0005(11)
C4 0.0300(14) 0.0208(12) 0.0362(16) 0.0031(11) -0.0021(12) 0.0018(10)
C5 0.0264(12) 0.0238(12) 0.0356(16) 0.0052(11) 0.0006(11) -0.0033(10)
C6 0.0239(12) 0.0203(11) 0.0299(14) 0.0048(10) 0.0008(10) -0.0002(9)
C7 0.0291(13) 0.0214(12) 0.0349(16) 0.0038(11) 0.0000(11) -0.0029(10)
N7 0.0289(11) 0.0182(10) 0.0364(15) 0.0057(9) 0.0011(10) -0.0040(8)
C8 0.0362(15) 0.0201(12) 0.0375(16) 0.0078(11) 0.0009(12) -0.0064(11)
C9 0.0418(15) 0.0179(11) 0.0350(15) 0.0065(11) 0.0022(14) -0.0068(10)
C10 0.0374(15) 0.0199(12) 0.0362(17) 0.0052(10) -0.0004(12) 0.0071(11)
C11 0.0468(19) 0.0192(12) 0.0413(18) 0.0054(12) -0.0109(15) 0.0060(12)
N12 0.0399(14) 0.0173(10) 0.0349(14) 0.0043(10) -0.0043(12) 0.0046(9)
C12 0.0388(16) 0.0239(13) 0.0316(16) 0.0003(11) -0.0070(13) 0.0076(12)
C13 0.0308(14) 0.0213(12) 0.0319(15) 0.0031(10) -0.0012(11) 0.0028(10)
C14 0.0300(14) 0.0254(13) 0.0382(17) -0.0005(12) -0.0026(12) 0.0039(11)
C15 0.0300(14) 0.0254(13) 0.0319(15) -0.0004(11) 0.0004(11) -0.0006(11)
C16 0.0326(14) 0.0240(13) 0.0293(14) 0.0062(10) -0.0026(11) 0.0002(11)
C17 0.0261(12) 0.0184(11) 0.0312(14) 0.0046(10) -0.0044(11) 0.0018(9)
C18 0.0280(13) 0.0206(12) 0.0250(13) 0.0023(9) -0.0021(10) -0.0007(10)
O18 0.0306(10) 0.0178(9) 0.0303(11) 0.0067(8) -0.0015(9) 0.0006(8)
C19 0.0275(13) 0.0300(14) 0.0339(15) 0.0091(12) -0.0006(11) -0.0075(11)
C20 0.0270(15) 0.0420(19) 0.051(2) 0.0033(15) 0.0024(14) 0.0007(13)
C21 0.0447(19) 0.0307(16) 0.044(2) 0.0027(14) 0.0010(15) -0.0142(14)
C22 0.0384(18) 0.057(2) 0.046(2) 0.0206(19) 0.0049(15) -0.0143(17)
C23 0.0317(15) 0.0293(15) 0.0403(18) 0.0067(13) -0.0063(13) 0.0036(12)
C24 0.044(2) 0.044(2) 0.055(3) 0.0036(19) -0.0062(18) 0.0163(17)
C25 0.0413(19) 0.052(2) 0.045(2) 0.0202(18) -0.0062(16) -0.0015(16)
C26 0.046(2) 0.045(2) 0.041(2) -0.0003(16) -0.0162(16) 0.0022(17)
C27 0.0320(15) 0.0347(16) 0.0394(19) 0.0047(13) 0.0065(13) 0.0004(12)
C28 0.043(2) 0.044(2) 0.069(3) -0.0014(19) 0.021(2) 0.0050(17)
C29 0.047(2) 0.099(4) 0.039(2) 0.006(2) 0.0068(18) -0.008(3)
C30 0.041(2) 0.0362(19) 0.074(3) 0.0032(19) 0.006(2) -0.0069(16)
C31 0.0279(13) 0.0240(13) 0.0358(16) 0.0101(11) -0.0025(11) 0.0016(10)
C32 0.0330(16) 0.047(2) 0.055(2) 0.0250(19) -0.0027(16) 0.0073(15)
C33 0.0448(19) 0.0289(16) 0.055(2) 0.0007(15) -0.0067(17) 0.0122(15)
C34 0.0281(15) 0.0359(17) 0.055(2) 0.0155(16) -0.0079(14) -0.0001(13)
C35 0.0392(19) 0.0386(19) 0.058(3) -0.0080(17) 0.0080(17) 0.0104(15)
C36 0.0345(18) 0.065(3) 0.088(4) -0.008(3) 0.001(2) 0.0104(18)
C37 0.064(3) 0.050(2) 0.060(3) 0.015(2) -0.032(2) -0.025(2)
C38 0.033(3) 0.112(7) 0.065(5) 0.010(4) -0.010(3) -0.012(3)

loop_
_atom_type_symbol
_atom_type_description
_atom_type_scat_dispersion_real
_atom_type_scat_dispersion_imag
_atom_type_scat_source
C C 0.0033 0.0016 'International Tables Vol C Tables 4.2.6.8 and 6.1.1.4'
H H 0.0000 0.0000 'International Tables Vol C Tables 4.2.6.8 and 6.1.1.4'
N N 0.0061 0.0033 'International Tables Vol C Tables 4.2.6.8 and 6.1.1.4'
O O 0.0106 0.0060 'International Tables Vol C Tables 4.2.6.8 and 6.1.1.4'
Zn Zn 0.2839 1.4301 'International Tables Vol C Tables 4.2.6.8 and 6.1.1.4'

loop_
_geom_angle_atom_site_label_1
_geom_angle_atom_site_label_2
_geom_angle_atom_site_label_3
_geom_angle
_geom_angle_site_symmetry_1
_geom_angle_site_symmetry_3
_geom_angle_publ_flag
C35 Zn1 O1 116.02(15) . . ?
C35 Zn1 N7 131.70(15) . . ?
O1 Zn1 N7 92.11(9) . . ?
C35 Zn1 O18 126.05(16) . . ?
O1 Zn1 O18 85.49(9) . . ?
N7 Zn1 O18 92.60(11) . . ?
C35 Zn1 Zn2 128.03(13) . . ?
O1 Zn1 Zn2 44.24(7) . . ?
N7 Zn1 Zn2 99.78(7) . . ?
O18 Zn1 Zn2 42.06(6) . . ?
C37 Zn2 N12 132.15(19) . . ?
C37 Zn2 O18 116.12(16) . . ?
N12 Zn2 O18 93.07(10) . . ?
C37 Zn2 O1 123.76(19) . . ?
N12 Zn2 O1 93.84(11) . . ?
O18 Zn2 O1 85.48(9) . . ?
C37 Zn2 Zn1 126.29(17) . . ?
N12 Zn2 Zn1 101.28(8) . . ?
O18 Zn2 Zn1 44.42(7) . . ?
O1 Zn2 Zn1 41.87(6) . . ?
C1 O1 Zn1 119.96(18) . . ?
C1 O1 Zn2 129.01(19) . . ?
Zn1 O1 Zn2 93.89(9) . . ?
O1 C1 C6 121.2(3) . . ?
O1 C1 C2 121.1(3) . . ?
C6 C1 C2 117.7(3) . . ?
C3 C2 C1 118.7(3) . . ?
C3 C2 C19 119.8(3) . . ?
C1 C2 C19 121.5(3) . . ?
C2 C3 C4 124.3(3) . . ?
C5 C4 C3 116.5(3) . . ?
C5 C4 C23 121.0(3) . . ?
C3 C4 C23 122.5(3) . . ?
C4 C5 C6 122.0(3) . . ?
C5 C6 C1 120.7(3) . . ?
C5 C6 C7 114.2(3) . . ?
C1 C6 C7 125.1(3) . . ?
N7 C7 C6 127.8(3) . . ?
C7 N7 C8 118.9(3) . . ?
C7 N7 Zn1 120.6(2) . . ?
C8 N7 Zn1 120.5(2) . . ?
N7 C8 C9 110.8(3) . . ?
C8 C9 C10 112.3(3) . 4_655 ?
C9 C10 C11 109.4(3) 4_645 . ?
N12 C11 C10 112.0(3) . . ?
C12 N12 C11 118.2(3) . . ?
C12 N12 Zn2 119.9(2) . . ?
C11 N12 Zn2 121.9(2) . . ?
N12 C12 C13 128.6(3) . . ?
C14 C13 C18 120.3(3) . . ?
C14 C13 C12 114.2(3) . . ?
C18 C13 C12 125.5(3) . . ?
C15 C14 C13 122.6(3) . . ?
C14 C15 C16 116.4(3) . . ?
C14 C15 C27 123.5(3) . . ?
C16 C15 C27 120.1(3) . . ?
C17 C16 C15 124.2(3) . . ?
C16 C17 C18 118.5(3) . . ?
C16 C17 C31 119.5(3) . . ?
C18 C17 C31 122.0(3) . . ?
O18 C18 C17 121.3(3) . . ?
O18 C18 C13 121.0(3) . . ?
C17 C18 C13 117.7(3) . . ?
C18 O18 Zn2 120.51(19) . . ?
C18 O18 Zn1 128.35(19) . . ?
Zn2 O18 Zn1 93.53(10) . . ?
C21 C19 C22 106.7(3) . . ?
C21 C19 C2 109.8(3) . . ?
C22 C19 C2 112.1(3) . . ?
C21 C19 C20 109.6(3) . . ?
C22 C19 C20 107.0(3) . . ?
C2 C19 C20 111.5(3) . . ?
C25 C23 C4 112.9(3) . . ?
C25 C23 C24 108.7(3) . . ?
C4 C23 C24 109.1(3) . . ?
C25 C23 C26 107.4(4) . . ?
C4 C23 C26 109.4(3) . . ?
C24 C23 C26 109.3(3) . . ?
C29 C27 C30 109.6(4) . . ?
C29 C27 C15 110.2(3) . . ?
C30 C27 C15 108.5(3) . . ?
C29 C27 C28 108.8(4) . . ?
C30 C27 C28 108.1(3) . . ?
C15 C27 C28 111.6(3) . . ?
C33 C31 C32 107.8(3) . . ?
C33 C31 C17 110.2(3) . . ?
C32 C31 C17 111.7(3) . . ?
C33 C31 C34 110.2(3) . . ?
C32 C31 C34 106.5(3) . . ?
C17 C31 C34 110.5(3) . . ?
C36 C35 Zn1 116.8(3) . . ?
C38' C37 C38 100.2(11) . . ?
C38' C37 Zn2 125.4(9) . . ?
C38 C37 Zn2 115.2(4) . . ?

loop_
_geom_bond_atom_site_label_1
_geom_bond_atom_site_label_2
_geom_bond_distance
_geom_bond_site_symmetry_2
_geom_bond_publ_flag
Zn1 C35 1.978(4) . ?
Zn1 O1 2.025(2) . ?
Zn1 N7 2.048(3) . ?
Zn1 O18 2.123(3) . ?
Zn1 Zn2 3.0276(5) . ?
Zn2 C37 1.956(4) . ?
Zn2 N12 2.027(3) . ?
Zn2 O18 2.032(2) . ?
Zn2 O1 2.117(3) . ?
O1 C1 1.336(4) . ?
C1 C6 1.420(4) . ?
C1 C2 1.424(4) . ?
C2 C3 1.393(5) . ?
C2 C19 1.545(4) . ?
C3 C4 1.400(5) . ?
C4 C5 1.386(4) . ?
C4 C23 1.532(5) . ?
C5 C6 1.408(4) . ?
C6 C7 1.459(4) . ?
C7 N7 1.278(4) . ?
N7 C8 1.472(4) . ?
C8 C9 1.521(5) . ?
C9 C10 1.529(4) 4_655 ?
C10 C9 1.529(4) 4_645 ?
C10 C11 1.530(5) . ?
C11 N12 1.472(4) . ?
N12 C12 1.285(5) . ?
C12 C13 1.452(4) . ?
C13 C14 1.406(5) . ?
C13 C18 1.429(4) . ?
C14 C15 1.375(5) . ?
C15 C16 1.402(5) . ?
C15 C27 1.532(5) . ?
C16 C17 1.398(4) . ?
C17 C18 1.424(4) . ?
C17 C31 1.543(4) . ?
C18 O18 1.345(4) . ?
C19 C21 1.533(5) . ?
C19 C22 1.535(5) . ?
C19 C20 1.545(5) . ?
C23 C25 1.530(6) . ?
C23 C24 1.538(6) . ?
C23 C26 1.543(6) . ?
C27 C29 1.518(7) . ?
C27 C30 1.529(6) . ?
C27 C28 1.536(6) . ?
C31 C33 1.536(6) . ?
C31 C32 1.542(5) . ?
C31 C34 1.552(5) . ?
C35 C36 1.501(6) . ?
C37 C38' 1.467(9) . ?
C37 C38 1.476(7) . ?
